data_4067500
loop_
_publ_author_name
'Guo, Jiayi'
'Lee, Jia-Shin'
'Foo, Ming-Choo'
'Lau, Kai-Chung'
'Xi, Hong-Wei'
'Lim, Kok Hwa'
'So, Cheuk-Wai'

_publ_section_title
;
 Synthesis and Characterization of Magnesium and Aluminum
 Bis(phosphoranyl)methanediide Complexes
;
_journal_issue 4
_journal_name_full Organometallics
_journal_page_first 939
_journal_paper_doi 10.1021/om900985f
_journal_volume 29
_journal_year 2010
_chemical_formula_moiety 'C56 H58 Mg2 N2 P4 S2 Si2,0.5(C7 H8)'
_chemical_formula_sum 'C59.5 H62 Mg2 N2 P4 S2 Si2'
_chemical_formula_weight 1097.91
_chemical_name_systematic
;

 ?

;
_space_group_IT_number 14
_symmetry_cell_setting monoclinic
_symmetry_space_group_name_Hall '-P 2ybc'
_symmetry_space_group_name_H-M 'P 1 21/c 1'
_atom_sites_solution_hydrogens geom
_atom_sites_solution_primary direct
_atom_sites_solution_secondary difmap
_audit_creation_method SHELXL-97
_cell_angle_alpha 90.00
_cell_angle_beta 107.751(2)
_cell_angle_gamma 90.00
_cell_formula_units_Z 4
_cell_length_a 13.4186(4)
_cell_length_b 24.1503(6)
_cell_length_c 19.3995(5)
_cell_measurement_reflns_used 9035
_cell_measurement_temperature 173(2)
_cell_measurement_theta_max 27.06
_cell_measurement_theta_min 2.35
_cell_volume 5987.4(3)
_computing_cell_refinement 'Bruker SMART'
_computing_data_collection 'Bruker SMART'
_computing_data_reduction 'Bruker SAINT'
_computing_molecular_graphics 'Bruker SHELXTL'
_computing_publication_material 'Bruker SHELXTL'
_computing_structure_refinement 'SHELXL-97 (Sheldrick, 1997)'
_computing_structure_solution 'SHELXS-97 (Sheldrick, 1990)'
_diffrn_ambient_temperature 173(2)
_diffrn_measured_fraction_theta_full 0.975
_diffrn_measured_fraction_theta_max 0.975
_diffrn_measurement_device_type 'CCD area detector'
_diffrn_measurement_method 'phi and omega scans'
_diffrn_radiation_monochromator graphite
_diffrn_radiation_source 'fine-focus sealed tube'
_diffrn_radiation_type MoK\a
_diffrn_radiation_wavelength 0.71073
_diffrn_reflns_av_R_equivalents 0.0585
_diffrn_reflns_av_sigmaI/netI 0.0533
_diffrn_reflns_limit_h_max 17
_diffrn_reflns_limit_h_min -17
_diffrn_reflns_limit_k_max 30
_diffrn_reflns_limit_k_min -30
_diffrn_reflns_limit_l_max 24
_diffrn_reflns_limit_l_min -25
_diffrn_reflns_number 70498
_diffrn_reflns_theta_full 27.46
_diffrn_reflns_theta_max 27.46
_diffrn_reflns_theta_min 1.39
_exptl_absorpt_coefficient_mu 0.295
_exptl_absorpt_correction_T_max 0.9167
_exptl_absorpt_correction_T_min 0.9063
_exptl_absorpt_correction_type multi-scan
_exptl_absorpt_process_details sadabs
_exptl_crystal_colour colourless
_exptl_crystal_density_diffrn 1.218
_exptl_crystal_density_method 'not measured'
_exptl_crystal_description block
_exptl_crystal_F_000 2308
_exptl_crystal_size_max 0.34
_exptl_crystal_size_mid 0.32
_exptl_crystal_size_min 0.30
_refine_diff_density_max 0.841
_refine_diff_density_min -0.733
_refine_diff_density_rms 0.156
_refine_ls_extinction_method none
_refine_ls_goodness_of_fit_ref 1.173
_refine_ls_hydrogen_treatment constr
_refine_ls_matrix_type full
_refine_ls_number_parameters 728
_refine_ls_number_reflns 13374
_refine_ls_number_restraints 373
_refine_ls_restrained_S_all 1.174
_refine_ls_R_factor_all 0.0857
_refine_ls_R_factor_gt 0.0526
_refine_ls_shift/su_max 0.001
_refine_ls_shift/su_mean 0.000
_refine_ls_structure_factor_coef Fsqd
_refine_ls_weighting_details 'calc w=1/[\s^2^(Fo^2^)+(0.0838P)^2^+6.3134P] where P=(Fo^2^+2Fc^2^)/3'
_refine_ls_weighting_scheme calc
_refine_ls_wR_factor_gt 0.1394
_refine_ls_wR_factor_ref 0.1937
_reflns_number_gt 9544
_reflns_number_total 13374
_reflns_threshold_expression >2sigma(I)
_cod_data_source_file om900985f_si_001.cif
_cod_data_source_block scw24
_cod_depositor_comments
;
The following automatic conversions were performed:

'_symmetry_cell_setting' value 'Monoclinic' changed to 'monoclinic'
according to /home/saulius/struct/CIF-dictionaries/cif_core.dic
dictionary named 'cif_core.dic' version 2.4.1 from 2010-06-29.

Automatic conversion script
Id: cif_fix_values 1715 2011-07-08 13:25:40Z adriana 
;
_cod_original_sg_symbol_H-M P2(1)/c
_cod_original_formula_sum 'C59.50 H62 Mg2 N2 P4 S2 Si2'
_cod_database_code 4067500

loop_
_symmetry_equiv_pos_as_xyz
'x, y, z'
'-x, y+1/2, -z+1/2'
'-x, -y, -z'
'x, -y-1/2, z-1/2'

loop_
_atom_site_label
_atom_site_type_symbol
_atom_site_fract_x
_atom_site_fract_y
_atom_site_fract_z
_atom_site_U_iso_or_equiv
_atom_site_adp_type
_atom_site_occupancy
_atom_site_symmetry_multiplicity
_atom_site_calc_flag
_atom_site_refinement_flags
_atom_site_disorder_assembly
_atom_site_disorder_group
C24 C 0.719(3) 0.6384(9) 0.2482(8) 0.033(3) Uani 0.56(2) 1 d PDU A 1
C25 C 0.6898(14) 0.6513(6) 0.3089(5) 0.034(3) Uani 0.56(2) 1 d PDU A 1
H25 H 0.6457 0.6822 0.3081 0.041 Uiso 0.56(2) 1 calc PR A 1
C26 C 0.7246(15) 0.6193(7) 0.3703(7) 0.048(4) Uani 0.56(2) 1 d PDU A 1
H26 H 0.7024 0.6270 0.4114 0.058 Uiso 0.56(2) 1 calc PR A 1
C27 C 0.7921(14) 0.5758(7) 0.3718(7) 0.049(3) Uani 0.56(2) 1 d PDU A 1
H27 H 0.8185 0.5546 0.4147 0.059 Uiso 0.56(2) 1 calc PR A 1
C28 C 0.8209(12) 0.5630(5) 0.3125(6) 0.059(3) Uani 0.56(2) 1 d PDU A 1
H28 H 0.8643 0.5317 0.3137 0.071 Uiso 0.56(2) 1 calc PR A 1
C29 C 0.7885(11) 0.5946(5) 0.2503(5) 0.047(3) Uani 0.56(2) 1 d PDU A 1
H29 H 0.8124 0.5868 0.2100 0.057 Uiso 0.56(2) 1 calc PR A 1
C24A C 0.711(3) 0.6390(10) 0.2497(9) 0.032(4) Uani 0.44(2) 1 d PDU A 2
C25A C 0.7057(19) 0.6602(7) 0.3148(6) 0.031(3) Uani 0.44(2) 1 d PDU A 2
H25A H 0.6785 0.6963 0.3160 0.038 Uiso 0.44(2) 1 calc PR A 2
C26A C 0.7394(19) 0.6297(7) 0.3782(7) 0.033(3) Uani 0.44(2) 1 d PDU A 2
H26A H 0.7422 0.6463 0.4231 0.040 Uiso 0.44(2) 1 calc PR A 2
C27A C 0.769(2) 0.5748(9) 0.3760(9) 0.048(4) Uani 0.44(2) 1 d PDU A 2
H27A H 0.7846 0.5526 0.4184 0.058 Uiso 0.44(2) 1 calc PR A 2
C28A C 0.7755(16) 0.5530(6) 0.3128(7) 0.060(4) Uani 0.44(2) 1 d PDU A 2
H28A H 0.8007 0.5164 0.3118 0.072 Uiso 0.44(2) 1 calc PR A 2
C29A C 0.7453(15) 0.5845(5) 0.2497(6) 0.044(3) Uani 0.44(2) 1 d PDU A 2
H29A H 0.7480 0.5684 0.2056 0.053 Uiso 0.44(2) 1 calc PR A 2
Mg1 Mg 0.39533(8) 0.70526(4) 0.15949(5) 0.0220(2) Uani 1 1 d . . .
Mg2 Mg 0.48391(8) 0.67675(4) 0.04987(5) 0.0233(2) Uani 1 1 d . . .
C1 C 0.5610(2) 0.71850(12) 0.15447(16) 0.0223(6) Uani 1 1 d . A .
C2 C 0.3240(2) 0.65986(12) 0.05430(15) 0.0204(6) Uani 1 1 d . . .
C3 C 0.2238(4) 0.8129(2) 0.1941(4) 0.086(2) Uani 1 1 d . . .
H3A H 0.1886 0.7882 0.1539 0.128 Uiso 1 1 calc R . .
H3B H 0.1764 0.8430 0.1971 0.128 Uiso 1 1 calc R . .
H3C H 0.2438 0.7920 0.2395 0.128 Uiso 1 1 calc R . .
C4 C 0.3075(4) 0.8771(2) 0.0886(3) 0.0786(17) Uani 1 1 d . . .
H4A H 0.3714 0.8888 0.0783 0.118 Uiso 1 1 calc R . .
H4B H 0.2640 0.9096 0.0892 0.118 Uiso 1 1 calc R . .
H4C H 0.2686 0.8513 0.0511 0.118 Uiso 1 1 calc R . .
C5 C 0.3963(4) 0.89498(16) 0.2496(3) 0.0544(11) Uani 1 1 d . . .
H5A H 0.4129 0.8774 0.2973 0.082 Uiso 1 1 calc R . .
H5B H 0.3443 0.9242 0.2459 0.082 Uiso 1 1 calc R . .
H5C H 0.4600 0.9111 0.2432 0.082 Uiso 1 1 calc R . .
C6 C 0.5803(2) 0.84068(12) 0.13471(18) 0.0276(7) Uani 1 1 d . . .
C7 C 0.5557(3) 0.83710(16) 0.0601(2) 0.0408(8) Uani 1 1 d . . .
H7 H 0.5232 0.8044 0.0363 0.049 Uiso 1 1 calc R . .
C8 C 0.5772(4) 0.87977(19) 0.0196(2) 0.0573(12) Uani 1 1 d . . .
H8 H 0.5586 0.8767 -0.0316 0.069 Uiso 1 1 calc R . .
C9 C 0.6259(4) 0.9270(2) 0.0539(3) 0.0643(13) Uani 1 1 d . . .
H9 H 0.6432 0.9560 0.0266 0.077 Uiso 1 1 calc R . .
C10 C 0.6494(4) 0.93175(18) 0.1278(3) 0.0619(13) Uani 1 1 d . . .
H10 H 0.6812 0.9647 0.1512 0.074 Uiso 1 1 calc R . .
C11 C 0.6272(3) 0.88904(14) 0.1682(2) 0.0412(9) Uani 1 1 d . . .
H11 H 0.6441 0.8927 0.2192 0.049 Uiso 1 1 calc R . .
C12 C 0.6295(2) 0.79435(12) 0.27847(17) 0.0248(6) Uani 1 1 d . . .
C13 C 0.5873(3) 0.78576(14) 0.33442(17) 0.0298(7) Uani 1 1 d . . .
H13 H 0.5140 0.7804 0.3238 0.036 Uiso 1 1 calc R . .
C14 C 0.6509(3) 0.78485(15) 0.40576(18) 0.0357(8) Uani 1 1 d . . .
H14 H 0.6212 0.7786 0.4437 0.043 Uiso 1 1 calc R . .
C15 C 0.7575(3) 0.79298(15) 0.42164(19) 0.0376(8) Uani 1 1 d . . .
H15 H 0.8013 0.7914 0.4704 0.045 Uiso 1 1 calc R . .
C16 C 0.8004(3) 0.80336(15) 0.3667(2) 0.0380(8) Uani 1 1 d . . .
H16 H 0.8733 0.8102 0.3778 0.046 Uiso 1 1 calc R . .
C17 C 0.7374(2) 0.80379(13) 0.29558(18) 0.0286(7) Uani 1 1 d . . .
H17 H 0.7674 0.8105 0.2579 0.034 Uiso 1 1 calc R . .
C18 C 0.7858(2) 0.72320(14) 0.16941(19) 0.0329(8) Uani 1 1 d . A .
C19 C 0.7758(3) 0.75985(16) 0.1123(2) 0.0413(9) Uani 1 1 d . . .
H19 H 0.7138 0.7595 0.0722 0.050 Uiso 1 1 calc R . .
C20 C 0.8547(3) 0.7967(2) 0.1130(3) 0.0596(12) Uani 1 1 d . . .
H20 H 0.8459 0.8223 0.0745 0.072 Uiso 1 1 calc R . .
C21 C 0.9454(4) 0.7963(2) 0.1691(4) 0.0737(17) Uani 1 1 d . . .
H21 H 0.9998 0.8216 0.1694 0.088 Uiso 1 1 calc R . .
C22 C 0.9586(3) 0.7595(2) 0.2254(3) 0.0691(16) Uani 1 1 d . . .
H22 H 1.0226 0.7592 0.2638 0.083 Uiso 1 1 calc R . .
C23 C 0.8791(3) 0.72284(19) 0.2268(2) 0.0482(11) Uani 1 1 d . . .
H23 H 0.8881 0.6979 0.2661 0.058 Uiso 1 1 calc R . .
C30 C 0.4033(4) 0.66240(18) 0.3371(2) 0.0510(10) Uani 1 1 d . . .
H30A H 0.4757 0.6714 0.3401 0.077 Uiso 1 1 calc R . .
H30B H 0.4003 0.6509 0.3849 0.077 Uiso 1 1 calc R . .
H30C H 0.3591 0.6951 0.3211 0.077 Uiso 1 1 calc R . .
C31 C 0.4579(3) 0.55048(16) 0.2876(2) 0.0457(9) Uani 1 1 d . . .
H31A H 0.4301 0.5184 0.2568 0.069 Uiso 1 1 calc R . .
H31B H 0.4784 0.5393 0.3386 0.069 Uiso 1 1 calc R . .
H31C H 0.5191 0.5650 0.2760 0.069 Uiso 1 1 calc R . .
C32 C 0.2354(3) 0.57478(18) 0.2866(2) 0.0500(10) Uani 1 1 d . . .
H32A H 0.1799 0.6028 0.2761 0.075 Uiso 1 1 calc R . .
H32B H 0.2516 0.5629 0.3371 0.075 Uiso 1 1 calc R . .
H32C H 0.2118 0.5429 0.2546 0.075 Uiso 1 1 calc R . .
C33 C 0.3223(2) 0.54224(12) 0.10018(16) 0.0255(6) Uani 1 1 d . . .
C34 C 0.4151(3) 0.53236(15) 0.0850(2) 0.0391(8) Uani 1 1 d . . .
H34 H 0.4543 0.5626 0.0753 0.047 Uiso 1 1 calc R . .
C35 C 0.4513(3) 0.47857(17) 0.0836(2) 0.0516(11) Uani 1 1 d . . .
H35 H 0.5153 0.4723 0.0735 0.062 Uiso 1 1 calc R . .
C36 C 0.3959(3) 0.43485(15) 0.0967(2) 0.0475(10) Uani 1 1 d . . .
H36 H 0.4204 0.3982 0.0946 0.057 Uiso 1 1 calc R . .
C37 C 0.3048(3) 0.44384(15) 0.1130(2) 0.0454(10) Uani 1 1 d . . .
H37 H 0.2665 0.4133 0.1227 0.054 Uiso 1 1 calc R . .
C38 C 0.2682(3) 0.49756(13) 0.11517(19) 0.0344(8) Uani 1 1 d . . .
H38 H 0.2054 0.5035 0.1271 0.041 Uiso 1 1 calc R . .
C39 C 0.1390(2) 0.60845(12) 0.08395(17) 0.0249(6) Uani 1 1 d . . .
C40 C 0.0808(2) 0.57647(13) 0.02592(19) 0.0307(7) Uani 1 1 d . . .
H40 H 0.1156 0.5555 -0.0012 0.037 Uiso 1 1 calc R . .
C41 C -0.0281(3) 0.57502(15) 0.0074(2) 0.0390(8) Uani 1 1 d . . .
H41 H -0.0675 0.5535 -0.0327 0.047 Uiso 1 1 calc R . .
C42 C -0.0779(3) 0.60483(16) 0.0473(2) 0.0434(9) Uani 1 1 d . . .
H42 H -0.1520 0.6036 0.0350 0.052 Uiso 1 1 calc R . .
C43 C -0.0216(3) 0.63647(16) 0.1049(2) 0.0408(9) Uani 1 1 d . . .
H43 H -0.0570 0.6571 0.1320 0.049 Uiso 1 1 calc R . .
C44 C 0.0873(3) 0.63845(14) 0.1237(2) 0.0331(7) Uani 1 1 d . . .
H44 H 0.1259 0.6603 0.1636 0.040 Uiso 1 1 calc R . .
C45 C 0.1974(3) 0.62430(14) -0.09228(17) 0.0297(7) Uani 1 1 d . . .
C46 C 0.2475(3) 0.57328(17) -0.0893(2) 0.0467(10) Uani 1 1 d . . .
H46 H 0.3180 0.5692 -0.0597 0.056 Uiso 1 1 calc R . .
C47 C 0.1957(4) 0.5287(2) -0.1290(3) 0.0681(14) Uani 1 1 d . . .
H47 H 0.2307 0.4943 -0.1269 0.082 Uiso 1 1 calc R . .
C48 C 0.0936(4) 0.5341(2) -0.1714(3) 0.0727(15) Uani 1 1 d . . .
H48 H 0.0575 0.5033 -0.1979 0.087 Uiso 1 1 calc R . .
C49 C 0.0440(4) 0.5841(2) -0.1756(3) 0.0619(13) Uani 1 1 d . . .
H49 H -0.0259 0.5880 -0.2062 0.074 Uiso 1 1 calc R . .
C50 C 0.0951(3) 0.62942(17) -0.1356(2) 0.0437(9) Uani 1 1 d . . .
H50 H 0.0594 0.6637 -0.1381 0.052 Uiso 1 1 calc R . .
C51 C 0.1746(2) 0.73596(13) -0.04836(17) 0.0266(6) Uani 1 1 d . . .
C52 C 0.1023(3) 0.73667(16) -0.0109(2) 0.0444(9) Uani 1 1 d . . .
H52 H 0.1037 0.7084 0.0235 0.053 Uiso 1 1 calc R . .
C53 C 0.0277(3) 0.77793(17) -0.0228(2) 0.0485(10) Uani 1 1 d . . .
H53 H -0.0220 0.7776 0.0032 0.058 Uiso 1 1 calc R . .
C54 C 0.0248(3) 0.81909(16) -0.0714(2) 0.0475(10) Uani 1 1 d . . .
H54 H -0.0269 0.8473 -0.0798 0.057 Uiso 1 1 calc R . .
C55 C 0.0969(4) 0.81921(19) -0.1077(3) 0.0641(14) Uani 1 1 d . . .
H55 H 0.0954 0.8479 -0.1415 0.077 Uiso 1 1 calc R . .
C56 C 0.1722(3) 0.77839(17) -0.0963(2) 0.0513(11) Uani 1 1 d . . .
H56 H 0.2226 0.7796 -0.1217 0.062 Uiso 1 1 calc R . .
C57 C -0.0525(10) 0.9645(7) 0.0856(5) 0.191(6) Uani 1 1 d D . .
C58 C 0.0176(12) 0.9372(5) 0.0537(8) 0.103(5) Uani 0.50 1 d PD . .
C59 C 0.0526(14) 0.9599(6) 0.0001(10) 0.142(7) Uani 0.50 1 d PDU . .
C60 C -0.0113(10) 0.9897(4) 0.0284(7) 0.158(8) Uani 0.50 1 d PDU . .
C61 C 0.0886(11) 0.9825(7) -0.0539(8) 0.143(7) Uani 0.50 1 d PDU . .
C62 C 0.0545(15) 0.9619(6) 0.0020(10) 0.135(6) Uani 0.50 1 d PDU . .
N1 N 0.42477(19) 0.78712(10) 0.18171(14) 0.0251(5) Uani 1 1 d . . .
N2 N 0.3309(2) 0.63629(10) 0.18847(13) 0.0248(5) Uani 1 1 d . . .
P1 P 0.54633(6) 0.78387(3) 0.18571(4) 0.02153(18) Uani 1 1 d . . .
P2 P 0.67253(6) 0.68080(3) 0.16677(4) 0.02479(19) Uani 1 1 d D . .
P3 P 0.28097(6) 0.61374(3) 0.10655(4) 0.02076(17) Uani 1 1 d . . .
P4 P 0.26921(6) 0.67930(3) -0.03346(4) 0.02221(18) Uani 1 1 d . . .
S1 S 0.65013(6) 0.62773(3) 0.08124(4) 0.02958(19) Uani 1 1 d . A .
S2 S 0.38663(6) 0.70425(4) -0.07262(4) 0.0326(2) Uani 1 1 d . . .
Si1 Si 0.34257(7) 0.84232(4) 0.17826(6) 0.0363(2) Uani 1 1 d . . .
Si2 Si 0.35559(8) 0.60514(4) 0.27133(5) 0.0310(2) Uani 1 1 d . . .

loop_
_atom_site_aniso_label
_atom_site_aniso_U_11
_atom_site_aniso_U_22
_atom_site_aniso_U_33
_atom_site_aniso_U_23
_atom_site_aniso_U_13
_atom_site_aniso_U_12
C24 0.024(7) 0.038(5) 0.033(5) -0.005(5) 0.001(4) 0.005(4)
C25 0.027(6) 0.039(6) 0.039(4) 0.001(4) 0.013(4) 0.000(5)
C26 0.038(6) 0.055(6) 0.048(5) 0.002(4) 0.009(4) -0.011(5)
C27 0.036(7) 0.049(5) 0.047(5) 0.013(4) -0.009(4) 0.006(4)
C28 0.043(6) 0.059(5) 0.059(5) 0.002(4) -0.010(5) 0.025(5)
C29 0.033(5) 0.057(5) 0.046(4) -0.010(3) 0.003(4) 0.023(4)
C24A 0.020(6) 0.033(6) 0.035(6) -0.006(6) -0.002(5) 0.010(5)
C25A 0.026(6) 0.025(5) 0.041(5) 0.002(4) 0.007(4) -0.005(5)
C26A 0.036(7) 0.038(6) 0.024(4) 0.004(4) 0.005(4) -0.007(5)
C27A 0.037(8) 0.054(6) 0.046(6) 0.012(5) 0.001(5) 0.018(6)
C28A 0.051(7) 0.054(6) 0.062(6) 0.002(5) -0.001(6) 0.031(6)
C29A 0.045(7) 0.047(5) 0.038(4) -0.006(4) 0.008(5) 0.031(5)
Mg1 0.0159(5) 0.0237(5) 0.0263(5) -0.0046(4) 0.0061(4) -0.0025(4)
Mg2 0.0145(5) 0.0305(5) 0.0242(5) -0.0041(4) 0.0045(4) -0.0002(4)
C1 0.0118(13) 0.0266(15) 0.0269(15) -0.0067(12) 0.0034(11) -0.0009(11)
C2 0.0135(13) 0.0239(14) 0.0238(14) -0.0053(11) 0.0056(11) -0.0042(11)
C3 0.027(2) 0.070(3) 0.167(6) -0.034(4) 0.041(3) -0.001(2)
C4 0.073(4) 0.082(4) 0.068(3) 0.015(3) 0.002(3) 0.050(3)
C5 0.051(3) 0.038(2) 0.070(3) -0.021(2) 0.013(2) 0.0096(18)
C6 0.0228(16) 0.0239(15) 0.0359(17) 0.0002(13) 0.0088(13) -0.0004(12)
C7 0.041(2) 0.044(2) 0.0346(18) -0.0008(16) 0.0071(16) -0.0046(17)
C8 0.064(3) 0.061(3) 0.046(2) 0.011(2) 0.015(2) -0.012(2)
C9 0.077(3) 0.052(3) 0.067(3) 0.018(2) 0.028(3) -0.017(2)
C10 0.079(3) 0.039(2) 0.070(3) 0.002(2) 0.025(3) -0.021(2)
C11 0.049(2) 0.0311(18) 0.046(2) -0.0062(16) 0.0178(18) -0.0070(16)
C12 0.0184(15) 0.0241(14) 0.0300(16) -0.0091(12) 0.0046(12) 0.0001(11)
C13 0.0235(16) 0.0362(17) 0.0290(16) -0.0104(13) 0.0070(13) 0.0025(13)
C14 0.0355(19) 0.0427(19) 0.0269(16) -0.0068(14) 0.0064(14) 0.0076(15)
C15 0.0308(19) 0.044(2) 0.0290(17) -0.0081(15) -0.0042(14) 0.0076(15)
C16 0.0217(17) 0.0408(19) 0.044(2) -0.0112(16) -0.0015(15) 0.0007(14)
C17 0.0219(16) 0.0321(16) 0.0295(16) -0.0101(13) 0.0046(13) 0.0012(13)
C18 0.0150(15) 0.0414(19) 0.0424(19) -0.0211(16) 0.0088(14) -0.0001(13)
C19 0.0273(18) 0.047(2) 0.053(2) -0.0141(18) 0.0181(17) -0.0061(16)
C20 0.036(2) 0.067(3) 0.087(3) -0.014(3) 0.035(2) -0.017(2)
C21 0.032(2) 0.078(4) 0.118(5) -0.035(3) 0.034(3) -0.022(2)
C22 0.0169(19) 0.090(4) 0.094(4) -0.054(3) 0.006(2) -0.012(2)
C23 0.0193(17) 0.067(3) 0.054(2) -0.032(2) 0.0049(16) -0.0001(17)
C30 0.066(3) 0.054(2) 0.0290(18) -0.0059(17) 0.0071(19) -0.004(2)
C31 0.043(2) 0.045(2) 0.045(2) 0.0106(18) 0.0080(18) 0.0091(18)
C32 0.053(3) 0.051(2) 0.054(2) 0.015(2) 0.028(2) 0.003(2)
C33 0.0271(16) 0.0220(14) 0.0245(14) -0.0018(12) 0.0035(12) 0.0002(12)
C34 0.036(2) 0.0320(18) 0.054(2) 0.0037(16) 0.0212(17) 0.0087(15)
C35 0.050(3) 0.045(2) 0.064(3) 0.007(2) 0.023(2) 0.0244(19)
C36 0.059(3) 0.0286(18) 0.047(2) -0.0012(16) 0.0029(19) 0.0160(18)
C37 0.051(2) 0.0252(17) 0.049(2) 0.0018(16) -0.0012(19) -0.0080(16)
C38 0.0341(19) 0.0247(16) 0.0391(18) 0.0006(14) 0.0030(15) -0.0048(14)
C39 0.0192(15) 0.0211(14) 0.0347(16) 0.0012(12) 0.0086(13) -0.0015(11)
C40 0.0182(15) 0.0284(16) 0.0425(18) -0.0048(14) 0.0046(14) -0.0006(12)
C41 0.0185(16) 0.041(2) 0.052(2) -0.0054(17) 0.0032(15) -0.0058(14)
C42 0.0159(16) 0.048(2) 0.066(3) 0.0078(19) 0.0117(17) -0.0021(15)
C43 0.0302(19) 0.043(2) 0.054(2) 0.0053(18) 0.0210(17) 0.0084(16)
C44 0.0268(17) 0.0328(17) 0.0444(19) -0.0020(15) 0.0179(15) 0.0020(14)
C45 0.0245(16) 0.0375(18) 0.0249(15) -0.0052(13) 0.0041(13) 0.0004(13)
C46 0.039(2) 0.048(2) 0.047(2) -0.0184(18) 0.0046(18) 0.0112(17)
C47 0.068(3) 0.051(3) 0.079(3) -0.036(2) 0.012(3) 0.007(2)
C48 0.075(4) 0.060(3) 0.069(3) -0.039(3) 0.001(3) -0.011(3)
C49 0.047(3) 0.065(3) 0.055(3) -0.018(2) -0.013(2) -0.009(2)
C50 0.033(2) 0.045(2) 0.044(2) -0.0062(17) -0.0035(16) 0.0005(16)
C51 0.0192(15) 0.0279(15) 0.0300(16) -0.0021(13) 0.0035(12) 0.0007(12)
C52 0.039(2) 0.044(2) 0.056(2) 0.0152(18) 0.0228(19) 0.0142(17)
C53 0.035(2) 0.049(2) 0.068(3) 0.004(2) 0.025(2) 0.0136(17)
C54 0.030(2) 0.038(2) 0.067(3) -0.0010(19) 0.0029(19) 0.0149(16)
C55 0.057(3) 0.050(3) 0.090(4) 0.036(2) 0.029(3) 0.023(2)
C56 0.043(2) 0.054(2) 0.065(3) 0.021(2) 0.028(2) 0.0174(19)
C57 0.164(12) 0.204(14) 0.161(11) -0.019(10) -0.016(9) -0.097(10)
C58 0.086(11) 0.075(9) 0.103(11) -0.018(8) -0.039(8) 0.000(8)
C59 0.084(10) 0.069(9) 0.200(13) -0.041(9) -0.062(10) 0.004(8)
C60 0.098(10) 0.087(10) 0.205(15) -0.030(10) -0.076(11) -0.034(8)
C61 0.074(9) 0.110(10) 0.197(15) -0.087(10) -0.029(10) 0.003(8)
C62 0.080(9) 0.057(8) 0.197(13) -0.044(8) -0.062(9) 0.016(8)
N1 0.0163(12) 0.0267(13) 0.0312(14) -0.0075(11) 0.0056(11) -0.0007(10)
N2 0.0247(14) 0.0260(13) 0.0251(13) -0.0022(10) 0.0096(11) -0.0013(10)
P1 0.0140(4) 0.0233(4) 0.0258(4) -0.0055(3) 0.0038(3) -0.0006(3)
P2 0.0137(4) 0.0303(4) 0.0278(4) -0.0094(3) 0.0026(3) 0.0026(3)
P3 0.0160(4) 0.0207(4) 0.0250(4) -0.0022(3) 0.0054(3) -0.0015(3)
P4 0.0144(4) 0.0280(4) 0.0223(4) -0.0011(3) 0.0029(3) 0.0013(3)
S1 0.0179(4) 0.0363(4) 0.0326(4) -0.0141(3) 0.0048(3) 0.0036(3)
S2 0.0219(4) 0.0493(5) 0.0280(4) 0.0080(4) 0.0096(3) 0.0013(3)
Si1 0.0198(5) 0.0331(5) 0.0510(6) -0.0119(4) 0.0034(4) 0.0071(4)
Si2 0.0361(5) 0.0312(5) 0.0270(4) 0.0024(4) 0.0113(4) 0.0017(4)

loop_
_atom_type_symbol
_atom_type_description
_atom_type_scat_dispersion_real
_atom_type_scat_dispersion_imag
_atom_type_scat_source
C C 0.0033 0.0016 'International Tables Vol C Tables 4.2.6.8 and 6.1.1.4'
H H 0.0000 0.0000 'International Tables Vol C Tables 4.2.6.8 and 6.1.1.4'
N N 0.0061 0.0033 'International Tables Vol C Tables 4.2.6.8 and 6.1.1.4'
Mg Mg 0.0486 0.0363 'International Tables Vol C Tables 4.2.6.8 and 6.1.1.4'
Si Si 0.0817 0.0704 'International Tables Vol C Tables 4.2.6.8 and 6.1.1.4'
P P 0.1023 0.0942 'International Tables Vol C Tables 4.2.6.8 and 6.1.1.4'
S S 0.1246 0.1234 'International Tables Vol C Tables 4.2.6.8 and 6.1.1.4'

loop_
_geom_angle_atom_site_label_1
_geom_angle_atom_site_label_2
_geom_angle_atom_site_label_3
_geom_angle
_geom_angle_site_symmetry_1
_geom_angle_site_symmetry_3
C25 C24 C29 120.2(9) . .
C25 C24 P2 119.7(8) . .
C29 C24 P2 120.0(8) . .
C26 C25 C24 119.9(11) . .
C26 C25 H25 120.0 . .
C24 C25 H25 120.0 . .
C25 C26 C27 119.5(12) . .
C25 C26 H26 120.3 . .
C27 C26 H26 120.3 . .
C28 C27 C26 120.7(11) . .
C28 C27 H27 119.6 . .
C26 C27 H27 119.6 . .
C27 C28 C29 121.3(9) . .
C27 C28 H28 119.4 . .
C29 C28 H28 119.4 . .
C28 C29 C24 118.3(9) . .
C28 C29 H29 120.9 . .
C24 C29 H29 120.9 . .
C25A C24A C29A 117.3(10) . .
C25A C24A P2 121.2(9) . .
C29A C24A P2 121.6(9) . .
C24A C25A C26A 121.3(12) . .
C24A C25A H25A 119.3 . .
C26A C25A H25A 119.3 . .
C25A C26A C27A 119.9(12) . .
C25A C26A H26A 120.0 . .
C27A C26A H26A 120.0 . .
C28A C27A C26A 119.6(14) . .
C28A C27A H27A 120.2 . .
C26A C27A H27A 120.2 . .
C27A C28A C29A 120.0(11) . .
C27A C28A H28A 120.0 . .
C29A C28A H28A 120.0 . .
C28A C29A C24A 121.5(10) . .
C28A C29A H29A 119.3 . .
C24A C29A H29A 119.3 . .
N2 Mg1 N1 143.92(11) . .
N2 Mg1 C2 75.71(10) . .
N1 Mg1 C2 131.65(12) . .
N2 Mg1 C1 129.05(11) . .
N1 Mg1 C1 75.15(11) . .
C2 Mg1 C1 100.38(11) . .
C2 Mg2 C1 103.62(11) . .
C2 Mg2 S2 81.38(8) . .
C1 Mg2 S2 137.05(9) . .
C2 Mg2 S1 136.63(9) . .
C1 Mg2 S1 81.74(8) . .
S2 Mg2 S1 123.78(5) . .
P2 C1 P1 128.98(17) . .
P2 C1 Mg2 91.71(13) . .
P1 C1 Mg2 131.79(16) . .
P2 C1 Mg1 138.21(17) . .
P1 C1 Mg1 84.04(12) . .
Mg2 C1 Mg1 77.67(10) . .
P4 C2 P3 130.41(17) . .
P4 C2 Mg2 92.20(13) . .
P3 C2 Mg2 130.26(16) . .
P4 C2 Mg1 134.87(16) . .
P3 C2 Mg1 84.70(12) . .
Mg2 C2 Mg1 78.25(9) . .
Si1 C3 H3A 109.5 . .
Si1 C3 H3B 109.5 . .
H3A C3 H3B 109.5 . .
Si1 C3 H3C 109.5 . .
H3A C3 H3C 109.5 . .
H3B C3 H3C 109.5 . .
Si1 C4 H4A 109.5 . .
Si1 C4 H4B 109.5 . .
H4A C4 H4B 109.5 . .
Si1 C4 H4C 109.5 . .
H4A C4 H4C 109.5 . .
H4B C4 H4C 109.5 . .
Si1 C5 H5A 109.5 . .
Si1 C5 H5B 109.5 . .
H5A C5 H5B 109.5 . .
Si1 C5 H5C 109.5 . .
H5A C5 H5C 109.5 . .
H5B C5 H5C 109.5 . .
C7 C6 C11 118.0(3) . .
C7 C6 P1 119.9(3) . .
C11 C6 P1 122.0(3) . .
C8 C7 C6 121.6(4) . .
C8 C7 H7 119.2 . .
C6 C7 H7 119.2 . .
C7 C8 C9 119.5(4) . .
C7 C8 H8 120.3 . .
C9 C8 H8 120.3 . .
C10 C9 C8 119.8(4) . .
C10 C9 H9 120.1 . .
C8 C9 H9 120.1 . .
C9 C10 C11 120.5(4) . .
C9 C10 H10 119.8 . .
C11 C10 H10 119.8 . .
C10 C11 C6 120.5(4) . .
C10 C11 H11 119.7 . .
C6 C11 H11 119.7 . .
C13 C12 C17 118.6(3) . .
C13 C12 P1 118.6(2) . .
C17 C12 P1 122.3(2) . .
C12 C13 C14 120.7(3) . .
C12 C13 H13 119.7 . .
C14 C13 H13 119.7 . .
C15 C14 C13 120.0(3) . .
C15 C14 H14 120.0 . .
C13 C14 H14 120.0 . .
C16 C15 C14 120.0(3) . .
C16 C15 H15 120.0 . .
C14 C15 H15 120.0 . .
C15 C16 C17 120.0(3) . .
C15 C16 H16 120.0 . .
C17 C16 H16 120.0 . .
C16 C17 C12 120.6(3) . .
C16 C17 H17 119.7 . .
C12 C17 H17 119.7 . .
C19 C18 C23 118.9(4) . .
C19 C18 P2 117.3(3) . .
C23 C18 P2 123.8(3) . .
C20 C19 C18 120.9(4) . .
C20 C19 H19 119.5 . .
C18 C19 H19 119.5 . .
C21 C20 C19 119.9(5) . .
C21 C20 H20 120.0 . .
C19 C20 H20 120.0 . .
C20 C21 C22 120.4(5) . .
C20 C21 H21 119.8 . .
C22 C21 H21 119.8 . .
C21 C22 C23 120.8(4) . .
C21 C22 H22 119.6 . .
C23 C22 H22 119.6 . .
C22 C23 C18 119.0(5) . .
C22 C23 H23 120.5 . .
C18 C23 H23 120.5 . .
Si2 C30 H30A 109.5 . .
Si2 C30 H30B 109.5 . .
H30A C30 H30B 109.5 . .
Si2 C30 H30C 109.5 . .
H30A C30 H30C 109.5 . .
H30B C30 H30C 109.5 . .
Si2 C31 H31A 109.5 . .
Si2 C31 H31B 109.5 . .
H31A C31 H31B 109.5 . .
Si2 C31 H31C 109.5 . .
H31A C31 H31C 109.5 . .
H31B C31 H31C 109.5 . .
Si2 C32 H32A 109.5 . .
Si2 C32 H32B 109.5 . .
H32A C32 H32B 109.5 . .
Si2 C32 H32C 109.5 . .
H32A C32 H32C 109.5 . .
H32B C32 H32C 109.5 . .
C38 C33 C34 118.4(3) . .
C38 C33 P3 122.3(3) . .
C34 C33 P3 119.2(2) . .
C33 C34 C35 120.5(4) . .
C33 C34 H34 119.8 . .
C35 C34 H34 119.8 . .
C36 C35 C34 120.6(4) . .
C36 C35 H35 119.7 . .
C34 C35 H35 119.7 . .
C35 C36 C37 119.8(3) . .
C35 C36 H36 120.1 . .
C37 C36 H36 120.1 . .
C36 C37 C38 120.2(4) . .
C36 C37 H37 119.9 . .
C38 C37 H37 119.9 . .
C33 C38 C37 120.6(4) . .
C33 C38 H38 119.7 . .
C37 C38 H38 119.7 . .
C44 C39 C40 119.1(3) . .
C44 C39 P3 119.5(2) . .
C40 C39 P3 121.3(2) . .
C39 C40 C41 120.5(3) . .
C39 C40 H40 119.7 . .
C41 C40 H40 119.7 . .
C42 C41 C40 119.6(3) . .
C42 C41 H41 120.2 . .
C40 C41 H41 120.2 . .
C41 C42 C43 120.6(3) . .
C41 C42 H42 119.7 . .
C43 C42 H42 119.7 . .
C42 C43 C44 120.2(3) . .
C42 C43 H43 119.9 . .
C44 C43 H43 119.9 . .
C39 C44 C43 119.9(3) . .
C39 C44 H44 120.0 . .
C43 C44 H44 120.0 . .
C50 C45 C46 118.8(3) . .
C50 C45 P4 123.6(3) . .
C46 C45 P4 117.4(3) . .
C47 C46 C45 120.7(4) . .
C47 C46 H46 119.7 . .
C45 C46 H46 119.7 . .
C48 C47 C46 120.1(4) . .
C48 C47 H47 120.0 . .
C46 C47 H47 120.0 . .
C49 C48 C47 119.9(4) . .
C49 C48 H48 120.1 . .
C47 C48 H48 120.1 . .
C48 C49 C50 120.8(4) . .
C48 C49 H49 119.6 . .
C50 C49 H49 119.6 . .
C45 C50 C49 119.8(4) . .
C45 C50 H50 120.1 . .
C49 C50 H50 120.1 . .
C56 C51 C52 118.1(3) . .
C56 C51 P4 122.4(3) . .
C52 C51 P4 119.5(3) . .
C51 C52 C53 120.8(4) . .
C51 C52 H52 119.6 . .
C53 C52 H52 119.6 . .
C54 C53 C52 120.5(4) . .
C54 C53 H53 119.7 . .
C52 C53 H53 119.7 . .
C55 C54 C53 119.1(4) . .
C55 C54 H54 120.5 . .
C53 C54 H54 120.5 . .
C54 C55 C56 121.2(4) . .
C54 C55 H55 119.4 . .
C56 C55 H55 119.4 . .
C51 C56 C55 120.3(4) . .
C51 C56 H56 119.9 . .
C55 C56 H56 119.9 . .
C58 C57 C61 113.8(9) . 3_575
C58 C57 C60 55.4(7) . .
C61 C57 C60 58.6(6) 3_575 .
C60 C58 C59 59.1(7) . .
C60 C58 C62 57.8(7) . .
C59 C58 C62 2.5(17) . .
C60 C58 C57 65.1(8) . .
C59 C58 C57 124.3(11) . .
C62 C58 C57 122.9(10) . .
C60 C59 C58 60.2(7) . .
C60 C59 C60 57.9(10) . 3_575
C58 C59 C60 117.7(11) . 3_575
C60 C59 C61 120.2(11) . .
C58 C59 C61 179.6(13) . .
C60 C59 C61 62.8(7) 3_575 .
C60 C60 C62 61.5(8) 3_575 .
C60 C60 C59 62.0(8) 3_575 .
C62 C60 C59 2.3(18) . .
C60 C60 C62 59.5(7) 3_575 3_575
C62 C60 C62 121.0(11) . 3_575
C59 C60 C62 121.4(11) . 3_575
C60 C60 C58 122.2(12) 3_575 .
C62 C60 C58 61.5(7) . .
C59 C60 C58 60.7(7) . .
C62 C60 C58 171.1(17) 3_575 .
C60 C60 C59 60.1(7) 3_575 3_575
C62 C60 C59 121.6(11) . 3_575
C59 C60 C59 122.1(10) . 3_575
C62 C60 C59 2.3(18) 3_575 3_575
C58 C60 C59 173.0(14) . 3_575
C60 C60 C61 118.8(10) 3_575 3_575
C62 C60 C61 175.9(18) . 3_575
C59 C60 C61 173.6(16) . 3_575
C62 C60 C61 59.5(6) 3_575 3_575
C58 C60 C61 117.4(10) . 3_575
C59 C60 C61 59.0(6) 3_575 3_575
C60 C60 C57 171.7(18) 3_575 .
C62 C60 C57 120.9(9) . .
C59 C60 C57 120.1(8) . .
C62 C60 C57 117.5(9) 3_575 .
C58 C60 C57 59.5(7) . .
C59 C60 C57 117.2(9) 3_575 .
C61 C60 C57 58.2(6) 3_575 .
C62 C61 C59 2.5(16) . .
C62 C61 C57 120.3(10) . 3_575
C59 C61 C57 121.5(11) . 3_575
C62 C61 C60 57.2(6) . 3_575
C59 C61 C60 58.2(7) . 3_575
C57 C61 C60 63.3(8) 3_575 3_575
C60 C62 C60 59.0(11) . 3_575
C60 C62 C58 60.7(7) . .
C60 C62 C58 119.0(12) 3_575 .
C60 C62 C61 122.2(12) . .
C60 C62 C61 63.3(7) 3_575 .
C58 C62 C61 175(2) . .
P1 N1 Si1 131.91(16) . .
P1 N1 Mg1 95.24(12) . .
Si1 N1 Mg1 131.61(15) . .
P3 N2 Si2 132.62(17) . .
P3 N2 Mg1 95.02(12) . .
Si2 N2 Mg1 129.95(15) . .
N1 P1 C1 104.47(13) . .
N1 P1 C12 110.30(14) . .
C1 P1 C12 111.91(14) . .
N1 P1 C6 110.67(14) . .
C1 P1 C6 115.04(15) . .
C12 P1 C6 104.56(15) . .
C1 P2 C18 113.17(15) . .
C1 P2 C24 118.5(7) . .
C18 P2 C24 103.1(12) . .
C1 P2 C24A 114.6(10) . .
C18 P2 C24A 106.0(16) . .
C24 P2 C24A 4(2) . .
C1 P2 S1 108.39(10) . .
C18 P2 S1 106.87(11) . .
C24 P2 S1 106.1(6) . .
C24A P2 S1 107.4(7) . .
N2 P3 C2 104.37(13) . .
N2 P3 C39 110.39(14) . .
C2 P3 C39 114.65(14) . .
N2 P3 C33 109.91(14) . .
C2 P3 C33 114.10(14) . .
C39 P3 C33 103.51(14) . .
C2 P4 C45 114.19(15) . .
C2 P4 C51 115.58(14) . .
C45 P4 C51 103.73(15) . .
C2 P4 S2 107.91(10) . .
C45 P4 S2 107.65(11) . .
C51 P4 S2 107.34(11) . .
P2 S1 Mg2 78.16(4) . .
P4 S2 Mg2 78.48(4) . .
N1 Si1 C3 105.68(19) . .
N1 Si1 C5 113.82(16) . .
C3 Si1 C5 107.3(2) . .
N1 Si1 C4 111.33(19) . .
C3 Si1 C4 110.0(3) . .
C5 Si1 C4 108.5(2) . .
N2 Si2 C30 104.21(16) . .
N2 Si2 C31 113.13(16) . .
C30 Si2 C31 109.2(2) . .
N2 Si2 C32 112.96(17) . .
C30 Si2 C32 108.4(2) . .
C31 Si2 C32 108.75(19) . .

loop_
_geom_bond_atom_site_label_1
_geom_bond_atom_site_label_2
_geom_bond_distance
_geom_bond_site_symmetry_2
C24 C25 1.388(11) .
C24 C29 1.399(11) .
C24 P2 1.825(8) .
C25 C26 1.378(10) .
C25 H25 0.9500 .
C26 C27 1.381(13) .
C26 H26 0.9500 .
C27 C28 1.357(12) .
C27 H27 0.9500 .
C28 C29 1.381(10) .
C28 H28 0.9500 .
C29 H29 0.9500 .
C24A C25A 1.383(12) .
C24A C29A 1.394(12) .
C24A P2 1.836(10) .
C25A C26A 1.386(11) .
C25A H25A 0.9500 .
C26A C27A 1.387(15) .
C26A H26A 0.9500 .
C27A C28A 1.360(14) .
C27A H27A 0.9500 .
C28A C29A 1.392(12) .
C28A H28A 0.9500 .
C29A H29A 0.9500 .
Mg1 N2 2.033(3) .
Mg1 N1 2.036(3) .
Mg1 C2 2.257(3) .
Mg1 C1 2.277(3) .
Mg2 C2 2.212(3) .
Mg2 C1 2.219(3) .
Mg2 S2 2.4290(13) .
Mg2 S1 2.4330(12) .
C1 P2 1.706(3) .
C1 P1 1.724(3) .
C2 P4 1.702(3) .
C2 P3 1.720(3) .
C3 Si1 1.853(5) .
C3 H3A 0.9800 .
C3 H3B 0.9800 .
C3 H3C 0.9800 .
C4 Si1 1.858(5) .
C4 H4A 0.9800 .
C4 H4B 0.9800 .
C4 H4C 0.9800 .
C5 Si1 1.856(4) .
C5 H5A 0.9800 .
C5 H5B 0.9800 .
C5 H5C 0.9800 .
C6 C7 1.385(5) .
C6 C11 1.390(5) .
C6 P1 1.828(3) .
C7 C8 1.379(6) .
C7 H7 0.9500 .
C8 C9 1.380(7) .
C8 H8 0.9500 .
C9 C10 1.375(7) .
C9 H9 0.9500 .
C10 C11 1.382(6) .
C10 H10 0.9500 .
C11 H11 0.9500 .
C12 C13 1.385(4) .
C12 C17 1.402(4) .
C12 P1 1.823(3) .
C13 C14 1.387(5) .
C13 H13 0.9500 .
C14 C15 1.383(5) .
C14 H14 0.9500 .
C15 C16 1.379(5) .
C15 H15 0.9500 .
C16 C17 1.381(5) .
C16 H16 0.9500 .
C17 H17 0.9500 .
C18 C19 1.392(5) .
C18 C23 1.399(5) .
C18 P2 1.820(3) .
C19 C20 1.380(5) .
C19 H19 0.9500 .
C20 C21 1.363(7) .
C20 H20 0.9500 .
C21 C22 1.377(8) .
C21 H21 0.9500 .
C22 C23 1.393(6) .
C22 H22 0.9500 .
C23 H23 0.9500 .
C30 Si2 1.858(4) .
C30 H30A 0.9800 .
C30 H30B 0.9800 .
C30 H30C 0.9800 .
C31 Si2 1.861(4) .
C31 H31A 0.9800 .
C31 H31B 0.9800 .
C31 H31C 0.9800 .
C32 Si2 1.876(4) .
C32 H32A 0.9800 .
C32 H32B 0.9800 .
C32 H32C 0.9800 .
C33 C38 1.380(4) .
C33 C34 1.385(5) .
C33 P3 1.829(3) .
C34 C35 1.390(5) .
C34 H34 0.9500 .
C35 C36 1.359(6) .
C35 H35 0.9500 .
C36 C37 1.370(6) .
C36 H36 0.9500 .
C37 C38 1.393(5) .
C37 H37 0.9500 .
C38 H38 0.9500 .
C39 C44 1.388(4) .
C39 C40 1.392(4) .
C39 P3 1.825(3) .
C40 C41 1.395(4) .
C40 H40 0.9500 .
C41 C42 1.371(5) .
C41 H41 0.9500 .
C42 C43 1.374(6) .
C42 H42 0.9500 .
C43 C44 1.394(5) .
C43 H43 0.9500 .
C44 H44 0.9500 .
C45 C50 1.380(5) .
C45 C46 1.397(5) .
C45 P4 1.823(3) .
C46 C47 1.381(6) .
C46 H46 0.9500 .
C47 C48 1.373(7) .
C47 H47 0.9500 .
C48 C49 1.369(7) .
C48 H48 0.9500 .
C49 C50 1.395(6) .
C49 H49 0.9500 .
C50 H50 0.9500 .
C51 C56 1.378(5) .
C51 C52 1.379(5) .
C51 P4 1.828(3) .
C52 C53 1.381(5) .
C52 H52 0.9500 .
C53 C54 1.363(6) .
C53 H53 0.9500 .
C54 C55 1.359(6) .
C54 H54 0.9500 .
C55 C56 1.381(6) .
C55 H55 0.9500 .
C56 H56 0.9500 .
C57 C58 1.434(12) .
C57 C61 1.438(12) 3_575
C57 C60 1.511(14) .
C58 C60 1.371(13) .
C58 C59 1.378(12) .
C58 C62 1.381(14) .
C59 C60 1.357(14) .
C59 C60 1.381(13) 3_575
C59 C61 1.392(13) .
C60 C60 1.32(2) 3_575
C60 C62 1.331(12) .
C60 C62 1.358(12) 3_575
C60 C59 1.381(13) 3_575
C60 C61 1.444(14) 3_575
C61 C62 1.392(12) .
C61 C57 1.438(12) 3_575
C61 C60 1.444(14) 3_575
C62 C60 1.358(12) 3_575
N1 P1 1.611(3) .
N1 Si1 1.718(3) .
N2 P3 1.619(3) .
N2 Si2 1.713(3) .
P2 S1 2.0450(11) .
P4 S2 2.0378(11) .
